data_2102320
loop_
_publ_author_name
'Marsh, Richard E.'

_publ_section_title
;
 Space group <i>Cc</i>: an update
;
_journal_issue 2
_journal_name_full 'Acta Crystallographica Section B'
_journal_page_first 252
_journal_page_last 253
_journal_paper_doi 10.1107/S0108768104003878
_journal_volume 60
_journal_year 2004
_chemical_formula_moiety 'C14 H14 N2, P F6'
_chemical_formula_sum 'C14 H14 F6 N2 P'
_space_group_crystal_system monoclinic
_space_group_IT_number 15
_symmetry_space_group_name_H-M 'C 1 2/c 1'
_audit_creation_method CRYM
_cell_angle_alpha 90
_cell_angle_beta 121.32
_cell_angle_gamma 90
_cell_formula_units_Z 4
_cell_length_a 14.5440
_cell_length_b 6.3200
_cell_length_c 18.5420
_cell_volume 1455.984
_cod_data_source_file bk0142.cif
_cod_data_source_block CIBHIE
_cod_depositor_comments
;
 Adding the _cell_formula_units_Z data item.

 Antanas Vaitkus,
 2017-08-05

  Added moiety chemical formula from Marsh (2004) paper.
  The summary chemical formula is calculated from moiety formula using
  AdHocParser
  (svn://www.crystallography.net/cod-tools/trunk/Formulae/AdHocParser.yp,
  revision 1441.)

  Andrius Merkys
  2013-11-11
;
_cod_original_sg_symbol_H-M C2/c
_cod_database_code 2102320

loop_
_atom_site_label
_atom_site_type_symbol
_atom_site_fract_x
_atom_site_fract_y
_atom_site_fract_z
C1 C -0.08500 0.36800 0.02950
C2 C -0.18300 0.43700 -0.02700
C3 C -0.24700 0.31950 -0.09900
C4 C -0.20950 0.13700 -0.11700
C5 C -0.10300 0.06950 -0.05850
C6 C -0.04000 0.18350 0.01750
C14 C 0.12500 0.22150 0.15550
N2 N 0.06250 0.10900 0.07450
P1 P 0.50000 0.24300 0.25000
F1 F 0.50000 0.49300 0.25000
F2 F 0.59000 0.24100 0.22800
F3 F 0.50000 -0.01000 0.25000
F5 F 0.58700 0.24200 0.34700
